data_4502802
loop_
_publ_author_name
'Bhattacharya, Suman'
'Saha, Binoy K.'

_publ_section_title
;
 Isostructurality in the Guest Free Forms and in the Clathrates of
 1,3,5-Triethyl-2,4,6-tris(4-halophenoxy)methylbenzenes
;
_journal_issue 1
_journal_name_full 'Crystal Growth &amp; Design'
_journal_page_first 169
_journal_paper_doi 10.1021/cg2009144
_journal_volume 12
_journal_year 2012
_chemical_formula_moiety 'C33 H33 Br3 O3, C7 H8'
_chemical_formula_sum 'C40 H41 Br3 O3'
_chemical_formula_weight 809.46
_chemical_name_common '1Br, toluene'
_chemical_name_systematic
;
1,3,5-triethyl-2,4,6-tris(4-bromophenoxy)methylbenzene, toluene
;
_space_group_crystal_system triclinic
_space_group_IT_number 2
_space_group_name_Hall '-P 1'
_space_group_name_H-M_alt 'P -1'
_symmetry_space_group_name_Hall '-P 1'
_symmetry_space_group_name_H-M 'P -1'
_atom_sites_solution_hydrogens geom
_atom_sites_solution_primary direct
_atom_sites_solution_secondary difmap
_audit_creation_date 2011-09-21
_audit_creation_method
;
  Olex2 1.1
  (compiled 2011.08.18 svn.r1932, GUI svn.r3819)
;
_cell_angle_alpha 67.444(5)
_cell_angle_beta 83.931(5)
_cell_angle_gamma 88.884(5)
_cell_formula_units_Z 2
_cell_length_a 9.9162(6)
_cell_length_b 13.3896(7)
_cell_length_c 15.2018(8)
_cell_measurement_reflns_used 4157
_cell_measurement_temperature 298(2)
_cell_measurement_theta_max 29.3218
_cell_measurement_theta_min 2.6082
_cell_volume 1853.07(19)
_computing_cell_refinement
;
CrysAlisPro, Oxford Diffraction Ltd.,
Version 1.171.34.44 (release 25-10-2010 CrysAlis171 .NET)
(compiled Oct 25 2010,18:11:34)
;
_computing_data_collection
;
CrysAlisPro, Oxford Diffraction Ltd.,
Version 1.171.34.44 (release 25-10-2010 CrysAlis171 .NET)
(compiled Oct 25 2010,18:11:34)
;
_computing_data_reduction
;
CrysAlisPro, Oxford Diffraction Ltd.,
Version 1.171.34.44 (release 25-10-2010 CrysAlis171 .NET)
(compiled Oct 25 2010,18:11:34)
;
_computing_molecular_graphics
;
O. V. Dolomanov, L. J. Bourhis, R. J. Gildea, J. A. K. Howard and H. Puschmann,
OLEX2: a complete structure solution, refinement and analysis program.
J. Appl. Cryst. (2009). 42, 339-341.
;
_computing_publication_material
;
O. V. Dolomanov, L. J. Bourhis, R. J. Gildea, J. A. K. Howard and H. Puschmann,
OLEX2: a complete structure solution, refinement and analysis program.
J. Appl. Cryst. (2009). 42, 339-341.
;
_computing_structure_refinement
;
XL, G.M. Sheldrick, Acta Cryst.
(2008). A64, 112-122
;
_computing_structure_solution 'SHELXS-97 (Sheldrick, 1990)'
_diffrn_ambient_temperature 298(2)
_diffrn_measured_fraction_theta_full 0.999
_diffrn_measured_fraction_theta_max 0.832
_diffrn_measurement_device_type 'Xcalibur, Eos'
_diffrn_measurement_method '\w scans'
_diffrn_radiation_monochromator graphite
_diffrn_radiation_type MoK\a
_diffrn_radiation_wavelength 0.71073
_diffrn_reflns_av_R_equivalents 0.0347
_diffrn_reflns_av_unetI/netI 0.1699
_diffrn_reflns_limit_h_max 13
_diffrn_reflns_limit_h_min -10
_diffrn_reflns_limit_k_max 18
_diffrn_reflns_limit_k_min -18
_diffrn_reflns_limit_l_max 20
_diffrn_reflns_limit_l_min -20
_diffrn_reflns_number 15623
_diffrn_reflns_theta_full 25.00
_diffrn_reflns_theta_max 29.39
_diffrn_reflns_theta_min 2.61
_diffrn_source 'fine-focus sealed tube'
_exptl_absorpt_coefficient_mu 3.301
_exptl_absorpt_correction_T_max 0.552
_exptl_absorpt_correction_T_min 0.423
_exptl_absorpt_correction_type multi-scan
_exptl_absorpt_process_details
;
CrysAlisPro, Oxford Diffraction Ltd.,
Version 1.171.33.66 (release 28-04-2010 CrysAlis171 .NET)
(compiled Apr 28 2010,14:27:37)
Empirical absorption correction using spherical harmonics,
 implemented in SCALE3 ABSPACK scaling algorithm.
;
_exptl_crystal_colour colorless
_exptl_crystal_density_diffrn 1.451
_exptl_crystal_density_method 'not measured'
_exptl_crystal_description block
_exptl_crystal_F_000 820
_exptl_crystal_size_max 0.34
_exptl_crystal_size_mid 0.22
_exptl_crystal_size_min 0.18
_refine_diff_density_max 0.945
_refine_diff_density_min -0.783
_refine_diff_density_rms 0.075
_refine_ls_extinction_method none
_refine_ls_goodness_of_fit_ref 0.820
_refine_ls_hydrogen_treatment constr
_refine_ls_matrix_type full
_refine_ls_number_parameters 402
_refine_ls_number_reflns 10220
_refine_ls_number_restraints 13
_refine_ls_restrained_S_all 0.821
_refine_ls_R_factor_all 0.1731
_refine_ls_R_factor_gt 0.0553
_refine_ls_shift/su_max 0.001
_refine_ls_shift/su_mean 0.000
_refine_ls_structure_factor_coef Fsqd
_refine_ls_weighting_details 'calc w=1/[\s^2^(Fo^2^)+(0.0808P)^2^+0.0000P] where P=(Fo^2^+2Fc^2^)/3'
_refine_ls_weighting_scheme calc
_refine_ls_wR_factor_gt 0.1400
_refine_ls_wR_factor_ref 0.1597
_reflns_number_gt 2844
_reflns_number_total 10220
_reflns_threshold_expression >2sigma(I)
_cod_data_source_file cg2009144_si_001.cif
_cod_data_source_block 1Br.toluene
_cod_original_cell_volume 1853.07(18)
_cod_database_code 4502802

loop_
_space_group_symop_id
_space_group_symop_operation_xyz
1 'x, y, z'
2 '-x, -y, -z'

loop_
_atom_site_label
_atom_site_type_symbol
_atom_site_fract_x
_atom_site_fract_y
_atom_site_fract_z
_atom_site_U_iso_or_equiv
_atom_site_adp_type
_atom_site_occupancy
_atom_site_symmetry_multiplicity
_atom_site_calc_flag
_atom_site_refinement_flags
_atom_site_disorder_assembly
_atom_site_disorder_group
C32 C -0.4137(6) 0.9437(4) -0.3593(4) 0.0569(15) Uani 1 1 d . . .
H32 H -0.4083 1.0003 -0.4191 0.068 Uiso 1 1 calc R . .
C20 C 0.3481(6) 0.1822(4) -0.0798(5) 0.0771(19) Uani 1 1 d . . .
H20 H 0.3224 0.1148 -0.0329 0.093 Uiso 1 1 calc R . .
C15 C 0.1652(6) 0.6546(5) -0.3147(4) 0.0816(19) Uani 1 1 d . . .
H15A H 0.1417 0.6375 -0.3671 0.122 Uiso 1 1 calc R . .
H15B H 0.2510 0.6238 -0.2962 0.122 Uiso 1 1 calc R . .
H15C H 0.1713 0.7317 -0.3342 0.122 Uiso 1 1 calc R . .
C19 C 0.4348(6) 0.1881(5) -0.1568(6) 0.074(2) Uani 1 1 d . . .
C26 C -0.0801(6) 0.7656(4) 0.3539(4) 0.0670(17) Uani 1 1 d . . .
H26 H -0.1605 0.7520 0.3945 0.080 Uiso 1 1 calc R . .
C18 C 0.4774(6) 0.2848(6) -0.2243(5) 0.0712(18) Uani 1 1 d . . .
H18 H 0.5377 0.2881 -0.2767 0.085 Uiso 1 1 calc R . .
C10A C 0.2281(14) 0.5383(12) 0.0852(11) 0.038(3) Uani 0.50 1 d P A 1
H10A H 0.1970 0.4650 0.0991 0.046 Uiso 0.50 1 calc PR A 1
H10B H 0.1982 0.5576 0.1394 0.046 Uiso 0.50 1 calc PR A 1
Br2 Br 0.00457(7) 0.87629(5) 0.46622(5) 0.0807(3) Uani 1 1 d . . .
Br3 Br -0.69787(7) 0.96540(6) -0.36864(5) 0.0856(3) Uani 1 1 d . . .
Br1 Br 0.49769(7) 0.05821(7) -0.16760(8) 0.1343(4) Uani 1 1 d . . .
C5 C 0.0274(5) 0.7443(4) -0.1505(4) 0.0426(13) Uani 1 1 d . . .
C28 C -0.3060(5) 0.8187(4) -0.2309(4) 0.0459(13) Uani 1 1 d . . .
O3 O -0.1988(4) 0.7682(3) -0.1820(3) 0.0573(10) Uani 1 1 d . . .
O1 O 0.2985(4) 0.4709(3) -0.1367(3) 0.0627(10) Uani 1 1 d . . .
C12 C 0.0015(5) 0.8842(4) -0.0773(4) 0.0492(14) Uani 1 1 d . . .
H12A H -0.0189 0.8769 -0.0113 0.059 Uiso 1 1 calc R . .
H12B H -0.0823 0.8998 -0.1072 0.059 Uiso 1 1 calc R . .
O2 O 0.0524(4) 0.7153(3) 0.1456(3) 0.0642(11) Uani 1 1 d . . .
C4 C 0.0553(5) 0.7796(4) -0.0793(4) 0.0442(13) Uani 1 1 d . . .
C8 C 0.1625(6) 0.7541(4) 0.0699(4) 0.0591(16) Uani 1 1 d . . .
H8A H 0.2477 0.7253 0.0940 0.071 Uiso 1 1 calc R . .
H8B H 0.1691 0.8325 0.0452 0.071 Uiso 1 1 calc R . .
C22 C 0.0512(6) 0.7523(4) 0.2187(4) 0.0492(14) Uani 1 1 d . . .
C23 C 0.1560(5) 0.8097(4) 0.2300(4) 0.0536(15) Uani 1 1 d . . .
H23 H 0.2351 0.8248 0.1881 0.064 Uiso 1 1 calc R . .
C29 C -0.4332(6) 0.7780(4) -0.1826(4) 0.0603(15) Uani 1 1 d . . .
H29 H -0.4397 0.7221 -0.1224 0.072 Uiso 1 1 calc R . .
C6 C 0.0787(5) 0.6436(4) -0.1501(4) 0.0494(14) Uani 1 1 d . . .
C16 C 0.3393(5) 0.3740(5) -0.1386(4) 0.0498(15) Uani 1 1 d . . .
C1 C 0.1510(5) 0.5800(4) -0.0756(4) 0.0549(15) Uani 1 1 d . A .
C3 C 0.1334(5) 0.7170(4) -0.0079(4) 0.0555(15) Uani 1 1 d . A .
C7 C 0.1878(6) 0.4673(4) -0.0671(4) 0.0653(17) Uani 1 1 d . . .
H7A H 0.2128 0.4261 -0.0034 0.078 Uiso 1 1 calc R . .
H7B H 0.1099 0.4313 -0.0767 0.078 Uiso 1 1 calc R . .
C31 C -0.5382(6) 0.9028(5) -0.3108(4) 0.0521(14) Uani 1 1 d . . .
C17 C 0.4310(6) 0.3789(5) -0.2155(5) 0.0672(17) Uani 1 1 d . . .
H17 H 0.4615 0.4457 -0.2612 0.081 Uiso 1 1 calc R . .
C21 C 0.2971(6) 0.2745(5) -0.0697(5) 0.0627(16) Uani 1 1 d . . .
H21 H 0.2357 0.2697 -0.0175 0.075 Uiso 1 1 calc R . .
C27 C -0.0645(6) 0.7297(4) 0.2810(4) 0.0605(16) Uani 1 1 d . . .
H27 H -0.1339 0.6889 0.2734 0.073 Uiso 1 1 calc R . .
C33 C -0.2965(5) 0.9004(4) -0.3188(4) 0.0480(13) Uani 1 1 d . . .
H33 H -0.2119 0.9271 -0.3515 0.058 Uiso 1 1 calc R . .
C30 C -0.5484(6) 0.8206(5) -0.2241(5) 0.0619(16) Uani 1 1 d . . .
H30 H -0.6332 0.7931 -0.1926 0.074 Uiso 1 1 calc R . .
C25 C 0.0259(6) 0.8228(4) 0.3663(4) 0.0526(14) Uani 1 1 d . . .
C14 C 0.0567(6) 0.6084(4) -0.2303(4) 0.0615(16) Uani 1 1 d . . .
H14A H -0.0316 0.6317 -0.2516 0.074 Uiso 1 1 calc R . .
H14B H 0.0571 0.5300 -0.2068 0.074 Uiso 1 1 calc R . .
C24 C 0.1419(6) 0.8453(4) 0.3060(4) 0.0562(15) Uani 1 1 d . . .
H24 H 0.2122 0.8843 0.3150 0.067 Uiso 1 1 calc R . .
C2 C 0.1779(7) 0.6161(4) -0.0046(4) 0.077(2) Uani 1 1 d . . .
C13 C 0.1012(6) 0.9775(4) -0.1287(4) 0.0714(18) Uani 1 1 d . . .
H13A H 0.1123 0.9913 -0.1959 0.107 Uiso 1 1 calc R . .
H13B H 0.1871 0.9596 -0.1034 0.107 Uiso 1 1 calc R . .
H13C H 0.0675 1.0409 -0.1195 0.107 Uiso 1 1 calc R . .
C9 C -0.0623(5) 0.8088(4) -0.2249(4) 0.0509(14) Uani 1 1 d . . .
H9A H -0.0534 0.8855 -0.2384 0.061 Uiso 1 1 calc R . .
H9B H -0.0401 0.7972 -0.2839 0.061 Uiso 1 1 calc R . .
C35 C -0.3711(7) 0.5924(6) 0.4905(5) 0.110(2) Uiso 1 1 d D . .
H35 H -0.4289 0.6086 0.4427 0.132 Uiso 1 1 calc R . .
C11A C 0.3939(18) 0.550(2) 0.061(2) 0.095(9) Uani 0.50 1 d P A 1
H11A H 0.4203 0.5359 0.0043 0.142 Uiso 0.50 1 calc PR A 1
H11B H 0.4360 0.4999 0.1136 0.142 Uiso 0.50 1 calc PR A 1
H11C H 0.4224 0.6227 0.0499 0.142 Uiso 0.50 1 calc PR A 1
C34 C -0.3871(12) 0.6533(9) 0.5470(7) 0.198(5) Uiso 1 1 d D . .
C36 C -0.2801(9) 0.5106(7) 0.4958(8) 0.189(4) Uiso 1 1 d D . .
H36 H -0.2807 0.4765 0.4528 0.227 Uiso 1 1 calc R . .
C38 C -0.2117(11) 0.5419(8) 0.6179(8) 0.177(4) Uiso 1 1 d D . .
H38 H -0.1536 0.5257 0.6655 0.213 Uiso 1 1 calc R . .
C39 C -0.3003(11) 0.6233(8) 0.6185(9) 0.190(4) Uiso 1 1 d D . .
H39 H -0.3015 0.6553 0.6632 0.228 Uiso 1 1 calc R . .
C40 C -0.4653(18) 0.7185(14) 0.5361(13) 0.307(9) Uiso 1 1 d . . .
H40A H -0.5132 0.7246 0.4826 0.460 Uiso 1 1 calc R . .
H40B H -0.4208 0.7863 0.5237 0.460 Uiso 1 1 calc R . .
H40C H -0.5284 0.7000 0.5927 0.460 Uiso 1 1 calc R . .
C37 C -0.1882(11) 0.4786(9) 0.5639(8) 0.224(5) Uiso 1 1 d D . .
H37 H -0.1237 0.4254 0.5718 0.268 Uiso 1 1 calc R . .
C11B C 0.283(2) 0.5055(15) 0.1342(15) 0.112(6) Uani 0.50 1 d P A 2
H11D H 0.2162 0.4580 0.1289 0.168 Uiso 0.50 1 calc PR A 2
H11E H 0.2421 0.5480 0.1678 0.168 Uiso 0.50 1 calc PR A 2
H11F H 0.3541 0.4634 0.1688 0.168 Uiso 0.50 1 calc PR A 2
C10B C 0.336(2) 0.5712(16) 0.0463(18) 0.063(5) Uani 0.50 1 d P A 2
H10C H 0.3901 0.5324 0.0133 0.076 Uiso 0.50 1 calc PR A 2
H10D H 0.3895 0.6304 0.0476 0.076 Uiso 0.50 1 calc PR A 2

loop_
_atom_site_aniso_label
_atom_site_aniso_U_11
_atom_site_aniso_U_22
_atom_site_aniso_U_33
_atom_site_aniso_U_23
_atom_site_aniso_U_13
_atom_site_aniso_U_12
C32 0.078(5) 0.049(4) 0.042(4) -0.016(3) -0.011(4) 0.013(3)
C20 0.071(4) 0.044(4) 0.117(6) -0.039(4) 0.015(4) 0.005(3)
C15 0.085(5) 0.116(5) 0.053(4) -0.045(4) -0.002(4) 0.017(4)
C19 0.052(4) 0.071(5) 0.128(7) -0.075(5) 0.003(4) -0.001(3)
C26 0.071(4) 0.069(4) 0.057(4) -0.022(4) 0.005(3) -0.018(3)
C18 0.052(4) 0.099(6) 0.080(5) -0.056(5) 0.001(4) 0.013(4)
C10A 0.038(9) 0.043(8) 0.041(9) -0.021(7) -0.021(7) 0.015(6)
Br2 0.1061(6) 0.0915(5) 0.0554(5) -0.0426(4) -0.0002(4) 0.0021(4)
Br3 0.0645(5) 0.1139(6) 0.0736(5) -0.0295(4) -0.0159(4) 0.0244(4)
Br1 0.0796(5) 0.1158(7) 0.2612(12) -0.1446(8) 0.0329(6) -0.0024(4)
C5 0.043(3) 0.036(3) 0.046(3) -0.014(3) 0.000(3) 0.004(2)
C28 0.046(4) 0.044(3) 0.051(4) -0.022(3) -0.007(3) 0.002(3)
O3 0.048(2) 0.057(2) 0.054(3) -0.007(2) -0.004(2) 0.0034(19)
O1 0.076(3) 0.046(2) 0.072(3) -0.032(2) -0.002(2) 0.0072(19)
C12 0.059(4) 0.039(3) 0.054(4) -0.023(3) -0.010(3) 0.007(3)
O2 0.083(3) 0.060(2) 0.063(3) -0.037(2) -0.014(2) 0.000(2)
C4 0.055(3) 0.030(3) 0.049(4) -0.018(3) -0.001(3) 0.006(2)
C8 0.084(5) 0.050(4) 0.061(4) -0.037(3) -0.026(4) 0.021(3)
C22 0.071(4) 0.038(3) 0.050(4) -0.027(3) -0.019(3) 0.010(3)
C23 0.049(3) 0.068(4) 0.060(4) -0.040(3) -0.010(3) 0.010(3)
C29 0.065(4) 0.060(4) 0.050(4) -0.013(3) -0.004(4) 0.000(3)
C6 0.057(4) 0.051(3) 0.053(4) -0.035(3) 0.001(3) 0.004(3)
C16 0.046(3) 0.055(4) 0.067(4) -0.042(4) -0.016(3) 0.011(3)
C1 0.080(4) 0.041(3) 0.059(4) -0.034(3) -0.022(3) 0.024(3)
C3 0.078(4) 0.041(3) 0.061(4) -0.033(3) -0.017(3) 0.015(3)
C7 0.097(5) 0.051(4) 0.062(4) -0.037(3) -0.015(4) 0.028(3)
C31 0.047(4) 0.065(4) 0.048(4) -0.027(3) -0.003(3) 0.008(3)
C17 0.065(4) 0.073(4) 0.067(5) -0.032(4) -0.007(4) 0.011(3)
C21 0.069(4) 0.050(4) 0.081(5) -0.041(4) 0.005(3) 0.003(3)
C27 0.072(5) 0.051(4) 0.059(4) -0.020(3) -0.010(4) -0.018(3)
C33 0.055(4) 0.045(4) 0.040(4) -0.012(3) 0.001(3) -0.002(3)
C30 0.050(4) 0.068(4) 0.058(5) -0.017(4) 0.010(3) -0.004(3)
C25 0.064(4) 0.052(4) 0.042(4) -0.020(3) -0.005(3) 0.009(3)
C14 0.071(4) 0.068(4) 0.060(4) -0.037(3) -0.023(4) 0.019(3)
C24 0.059(4) 0.057(4) 0.065(4) -0.036(3) -0.013(4) 0.003(3)
C2 0.120(5) 0.061(4) 0.070(5) -0.038(4) -0.051(4) 0.047(4)
C13 0.095(5) 0.039(4) 0.077(5) -0.020(3) -0.005(4) 0.008(3)
C9 0.053(4) 0.047(3) 0.043(4) -0.009(3) 0.003(3) 0.001(3)
C11A 0.024(12) 0.174(19) 0.119(19) -0.095(16) -0.008(12) 0.030(12)
C11B 0.14(2) 0.087(15) 0.12(2) -0.063(15) 0.010(16) -0.016(12)
C10B 0.041(15) 0.082(13) 0.081(15) -0.052(12) 0.016(13) -0.019(11)

loop_
_atom_type_symbol
_atom_type_description
_atom_type_scat_dispersion_real
_atom_type_scat_dispersion_imag
_atom_type_scat_source
C C 0.0033 0.0016 'International Tables Vol C Tables 4.2.6.8 and 6.1.1.4'
H H 0.0000 0.0000 'International Tables Vol C Tables 4.2.6.8 and 6.1.1.4'
O O 0.0106 0.0060 'International Tables Vol C Tables 4.2.6.8 and 6.1.1.4'
Br Br -0.2901 2.4595 'International Tables Vol C Tables 4.2.6.8 and 6.1.1.4'

loop_
_geom_angle_atom_site_label_1
_geom_angle_atom_site_label_2
_geom_angle_atom_site_label_3
_geom_angle
C31 C32 C33 119.7(5)
C19 C20 C21 121.2(6)
C20 C19 Br1 119.0(6)
C18 C19 C20 120.7(5)
C18 C19 Br1 120.3(6)
C27 C26 C25 118.6(6)
C19 C18 C17 119.7(6)
C2 C10A C11A 103.2(14)
C4 C5 C6 119.9(4)
C4 C5 C9 120.1(4)
C6 C5 C9 119.8(4)
O3 C28 C29 114.1(5)
C33 C28 O3 125.9(5)
C33 C28 C29 120.1(5)
C28 O3 C9 117.9(4)
C16 O1 C7 116.3(4)
C4 C12 C13 112.2(4)
C22 O2 C8 116.6(4)
C5 C4 C12 121.1(4)
C5 C4 C3 120.0(4)
C3 C4 C12 118.9(4)
O2 C8 C3 107.6(4)
C23 C22 O2 123.9(6)
C27 C22 O2 115.8(5)
C27 C22 C23 120.3(5)
C22 C23 C24 118.8(5)
C30 C29 C28 119.8(6)
C5 C6 C14 120.2(5)
C1 C6 C5 119.1(4)
C1 C6 C14 120.7(4)
O1 C16 C17 115.8(6)
O1 C16 C21 124.6(5)
C21 C16 C17 119.6(5)
C6 C1 C7 119.2(4)
C6 C1 C2 120.3(4)
C2 C1 C7 120.2(5)
C4 C3 C8 120.2(4)
C4 C3 C2 120.2(4)
C2 C3 C8 119.5(5)
O1 C7 C1 110.3(5)
C32 C31 Br3 118.5(5)
C30 C31 C32 121.1(5)
C30 C31 Br3 120.4(5)
C16 C17 C18 120.2(6)
C16 C21 C20 118.6(6)
C26 C27 C22 121.3(5)
C28 C33 C32 119.5(5)
C31 C30 C29 119.8(5)
C26 C25 Br2 119.3(5)
C24 C25 C26 121.1(5)
C24 C25 Br2 119.6(4)
C6 C14 C15 112.1(4)
C25 C24 C23 119.8(5)
C10A C2 C10B 40.1(11)
C1 C2 C10A 119.4(6)
C1 C2 C3 120.3(5)
C1 C2 C10B 115.1(8)
C3 C2 C10A 119.1(6)
C3 C2 C10B 116.5(7)
O3 C9 C5 104.2(4)
C36 C35 C34 128.6(10)
C35 C34 C39 113.0(11)
C40 C34 C35 122.5(14)
C40 C34 C39 124.5(12)
C37 C36 C35 121.4(9)
C39 C38 C37 135.9(11)
C38 C39 C34 114.6(11)
C36 C37 C38 106.5(9)
C11B C10B C2 97.8(19)

loop_
_geom_bond_atom_site_label_1
_geom_bond_atom_site_label_2
_geom_bond_distance
C32 C31 1.375(7)
C32 C33 1.385(7)
C20 C19 1.354(8)
C20 C21 1.384(7)
C15 C14 1.520(8)
C19 C18 1.349(8)
C19 Br1 1.896(5)
C26 C27 1.361(7)
C26 C25 1.383(7)
C18 C17 1.384(7)
C10A C2 1.493(13)
C10A C11A 1.64(2)
Br2 C25 1.904(5)
Br3 C31 1.914(5)
C5 C4 1.389(6)
C5 C6 1.431(6)
C5 C9 1.500(6)
C28 O3 1.376(6)
C28 C29 1.397(7)
C28 C33 1.359(7)
O3 C9 1.457(6)
O1 C16 1.362(6)
O1 C7 1.430(6)
C12 C4 1.499(6)
C12 C13 1.511(7)
O2 C8 1.443(6)
O2 C22 1.379(6)
C4 C3 1.391(6)
C8 C3 1.503(6)
C22 C23 1.367(6)
C22 C27 1.366(7)
C23 C24 1.403(7)
C29 C30 1.371(7)
C6 C1 1.388(7)
C6 C14 1.503(6)
C16 C17 1.383(8)
C16 C21 1.380(7)
C1 C7 1.506(6)
C1 C2 1.392(7)
C3 C2 1.397(6)
C31 C30 1.349(7)
C25 C24 1.354(7)
C2 C10B 1.81(2)
C35 C34 1.3900(10)
C35 C36 1.3892(10)
C34 C39 1.3902(10)
C34 C40 1.132(17)
C36 C37 1.3891(10)
C38 C39 1.3894(10)
C38 C37 1.3902(10)
C11B C10B 1.34(3)
